data_7245685
loop_
_publ_author_name
'Bilal, Aqsa'
'Mehmood, Arshad'
'Noureen, Sajida'
'Lecomte, Claude'
'Ahmed, Maqsood'

_publ_section_title
;
 Crystal Engineering of co-crystal of antipyrine and 2-chlorobenzoic acid:
 relative energetic contributions based on multipolar refinement
;
_journal_name_full CrystEngComm
_journal_paper_doi 10.1039/D2CE01179D
_journal_year 2022
_chemical_formula_moiety 'C18 H17 Cl N2 O3'
_chemical_formula_sum 'C18 H17 Cl N2 O3'
_chemical_formula_weight 344.78
_space_group_crystal_system monoclinic
_space_group_IT_number 14
_space_group_name_Hall '-P 2ybc'
_space_group_name_H-M_alt 'P 1 21/c 1'
_atom_sites_solution_hydrogens mixed
_audit_creation_method SHELXL-2018/3
_audit_update_record
;
2022-01-28 deposited with the CCDC.	2022-10-17 downloaded from the CCDC.
;
_cell_angle_alpha 90
_cell_angle_beta 92.6750(10)
_cell_angle_gamma 90
_cell_formula_units_Z 4
_cell_length_a 12.4003(3)
_cell_length_b 7.16320(10)
_cell_length_c 18.4777(4)
_cell_measurement_reflns_used 1200
_cell_measurement_temperature 100(1)
_cell_measurement_theta_max 45.3
_cell_measurement_theta_min 2.2
_cell_volume 1639.51(6)
_computing_structure_refinement 'SHELXL-2018/3 (Sheldrick, 2018)'
_computing_structure_solution 'SHELXT 2014/5 (Sheldrick, 2014)'
_diffrn_ambient_temperature 100(1)
_diffrn_measured_fraction_theta_full 0.998
_diffrn_measured_fraction_theta_max 0.992
_diffrn_measurement_device_type 'Bruker D8 Venture with PHOTON II Detector (Bruker, 2016)'
_diffrn_measurement_method 'omega and phi scan'
_diffrn_radiation_type MoK\a
_diffrn_radiation_wavelength 0.71073
_diffrn_reflns_av_R_equivalents 0.0509
_diffrn_reflns_av_unetI/netI 0.0412
_diffrn_reflns_Laue_measured_fraction_full 0.998
_diffrn_reflns_Laue_measured_fraction_max 0.992
_diffrn_reflns_limit_h_max 24
_diffrn_reflns_limit_h_min -24
_diffrn_reflns_limit_k_max 14
_diffrn_reflns_limit_k_min -14
_diffrn_reflns_limit_l_max 36
_diffrn_reflns_limit_l_min -36
_diffrn_reflns_number 119630
_diffrn_reflns_point_group_measured_fraction_full 0.998
_diffrn_reflns_point_group_measured_fraction_max 0.992
_diffrn_reflns_theta_full 25.000
_diffrn_reflns_theta_max 45.309
_diffrn_reflns_theta_min 2.207
_exptl_absorpt_coefficient_mu 0.252
_exptl_absorpt_correction_T_max 0.991
_exptl_absorpt_correction_T_min 0.977
_exptl_absorpt_correction_type numerical
_exptl_absorpt_process_details Numerical
_exptl_crystal_colour colourless
_exptl_crystal_density_diffrn 1.397
_exptl_crystal_description needle
_exptl_crystal_F_000 720
_exptl_crystal_size_max 0.287
_exptl_crystal_size_mid 0.230
_exptl_crystal_size_min 0.110
_refine_diff_density_max 0.723
_refine_diff_density_min -0.515
_refine_diff_density_rms 0.077
_refine_ls_extinction_method none
_refine_ls_goodness_of_fit_ref 1.080
_refine_ls_hydrogen_treatment mixed
_refine_ls_matrix_type full
_refine_ls_number_parameters 223
_refine_ls_number_reflns 13656
_refine_ls_number_restraints 0
_refine_ls_restrained_S_all 1.080
_refine_ls_R_factor_all 0.0851
_refine_ls_R_factor_gt 0.0501
_refine_ls_shift/su_max 0.001
_refine_ls_shift/su_mean 0.000
_refine_ls_structure_factor_coef Fsqd
_refine_ls_weighting_details 'w=1/[\s^2^(Fo^2^)+(0.1000P)^2^] where P=(Fo^2^+2Fc^2^)/3'
_refine_ls_weighting_scheme calc
_refine_ls_wR_factor_gt 0.1514
_refine_ls_wR_factor_ref 0.1761
_reflns_Friedel_coverage 0.000
_reflns_number_gt 9336
_reflns_number_total 13656
_reflns_threshold_expression I>2\s(I)
_cod_data_source_file d2ce01179d2.cif
_cod_data_source_block IAM_shelx
_cod_original_sg_symbol_H-M 'P 21/c'
_cod_database_code 7245685
_publcif_datablock.id {6191ef93-2874-4269-b413-02d2823ece98}

_shelx_shelxl_version_number 2018/3
_shelx_space_group_comment
;
The symmetry employed for this shelxl refinement is uniquely defined
by the following loop, which should always be used as a source of
symmetry information in preference to the above space-group names.
They are only intended as comments.
;
_publcif_funding_html
;
;

loop_
_space_group_symop_operation_xyz
'x, y, z'
'-x, y+1/2, -z+1/2'
'-x, -y, -z'
'x, -y-1/2, z-1/2'

loop_
_atom_site_label
_atom_site_type_symbol
_atom_site_fract_x
_atom_site_fract_y
_atom_site_fract_z
_atom_site_U_iso_or_equiv
_atom_site_adp_type
_atom_site_occupancy
_atom_site_site_symmetry_order
_atom_site_calc_flag
_atom_site_refinement_flags_posn
_atom_site_refinement_flags_adp
_atom_site_refinement_flags_occupancy
_atom_site_disorder_assembly
_atom_site_disorder_group
Cl1 Cl 0.84396(2) 0.50207(3) 0.45151(2) 0.02560(6) Uani 1 1 d . . . . .
N1 N 0.28227(5) 0.67434(8) 0.31793(3) 0.01288(10) Uani 1 1 d . . . . .
O1 O 0.35757(5) 0.45123(8) 0.39554(3) 0.01614(10) Uani 1 1 d . . . . .
C1 C 0.20742(5) 0.55855(10) 0.27860(4) 0.01266(10) Uani 1 1 d . . . . .
O2 O 0.51868(4) 0.29650(8) 0.46216(3) 0.01557(10) Uani 1 1 d . . . . .
H2 H 0.4628(14) 0.364(2) 0.4339(9) 0.050(5) Uiso 1 1 d . . . . .
N2 N 0.31849(5) 0.83716(8) 0.28504(4) 0.01339(10) Uani 1 1 d . . . . .
C2 C 0.20734(6) 0.55178(11) 0.20317(4) 0.01598(12) Uani 1 1 d . . . . .
H2A H 0.257249 0.624783 0.177845 0.019 Uiso 1 1 calc R U . . .
C3 C 0.13370(7) 0.43740(12) 0.16524(5) 0.01972(14) Uani 1 1 d . . . . .
H3 H 0.133018 0.432598 0.113841 0.024 Uiso 1 1 calc R U . . .
O3 O 0.62810(5) 0.41511(10) 0.38065(4) 0.02100(12) Uani 1 1 d . . . . .
C4 C 0.06102(7) 0.33001(11) 0.20260(5) 0.02143(16) Uani 1 1 d . . . . .
H4 H 0.011067 0.251354 0.176696 0.026 Uiso 1 1 calc R U . . .
C5 C 0.06153(6) 0.33786(11) 0.27787(5) 0.01986(15) Uani 1 1 d . . . . .
H5 H 0.011576 0.264737 0.303108 0.024 Uiso 1 1 calc R U . . .
C6 C 0.13456(6) 0.45186(11) 0.31646(5) 0.01580(12) Uani 1 1 d . . . . .
H6 H 0.134840 0.457045 0.367840 0.019 Uiso 1 1 calc R U . . .
C7 C 0.36431(6) 0.60720(9) 0.36526(4) 0.01209(10) Uani 1 1 d . . . . .
C8 C 0.44733(6) 0.74422(10) 0.36611(4) 0.01336(11) Uani 1 1 d . . . . .
H8 H 0.513097 0.740830 0.394587 0.016 Uiso 1 1 calc R U . . .
C9 C 0.41529(6) 0.88181(10) 0.31846(4) 0.01281(10) Uani 1 1 d . . . . .
C10 C 0.47020(7) 1.05894(12) 0.30038(5) 0.02020(14) Uani 1 1 d . . . . .
H10A H 0.469594 1.073660 0.247631 0.030 Uiso 1 1 calc R U . . .
H10B H 0.544980 1.055847 0.319989 0.030 Uiso 1 1 calc R U . . .
H10C H 0.432243 1.164164 0.321582 0.030 Uiso 1 1 calc R U . . .
C11 C 0.23813(7) 0.97431(11) 0.25975(5) 0.01732(13) Uani 1 1 d . . . . .
H11A H 0.274495 1.080527 0.238016 0.026 Uiso 1 1 calc R U . . .
H11B H 0.197546 1.017735 0.300779 0.026 Uiso 1 1 calc R U . . .
H11C H 0.188443 0.916703 0.223489 0.026 Uiso 1 1 calc R U . . .
C12 C 0.70199(6) 0.21625(9) 0.47438(4) 0.01217(10) Uani 1 1 d . . . . .
C13 C 0.67944(6) 0.04057(10) 0.50295(4) 0.01452(11) Uani 1 1 d . . . . .
H13 H 0.608132 -0.007573 0.497537 0.017 Uiso 1 1 calc R U . . .
C14 C 0.75905(7) -0.06534(11) 0.53912(5) 0.01758(13) Uani 1 1 d . . . . .
H14 H 0.742648 -0.185850 0.557044 0.021 Uiso 1 1 calc R U . . .
C15 C 0.86283(7) 0.00675(12) 0.54883(5) 0.01863(14) Uani 1 1 d . . . . .
H15 H 0.917228 -0.063723 0.574346 0.022 Uiso 1 1 calc R U . . .
C16 C 0.88734(6) 0.18182(12) 0.52128(4) 0.01762(13) Uani 1 1 d . . . . .
H16 H 0.958198 0.231128 0.528157 0.021 Uiso 1 1 calc R U . . .
C17 C 0.80758(6) 0.28420(10) 0.48365(4) 0.01454(11) Uani 1 1 d . . . . .
C18 C 0.61361(6) 0.32205(10) 0.43418(4) 0.01325(11) Uani 1 1 d . . . . .

loop_
_atom_site_aniso_label
_atom_site_aniso_U_11
_atom_site_aniso_U_22
_atom_site_aniso_U_33
_atom_site_aniso_U_23
_atom_site_aniso_U_13
_atom_site_aniso_U_12
Cl1 0.02345(10) 0.01888(9) 0.03405(13) 0.00599(7) -0.00311(9) -0.00861(6)
N1 0.0124(2) 0.0118(2) 0.0142(2) 0.00373(17) -0.00159(17) -0.00109(16)
O1 0.0151(2) 0.0151(2) 0.0180(2) 0.00636(18) -0.00176(18) -0.00025(17)
C1 0.0101(2) 0.0123(2) 0.0154(3) 0.0020(2) -0.00079(19) 0.00014(18)
O2 0.0125(2) 0.0196(2) 0.0146(2) 0.00448(18) 0.00019(16) 0.00110(17)
N2 0.0142(2) 0.0109(2) 0.0149(2) 0.00336(17) -0.00082(18) -0.00116(17)
C2 0.0132(3) 0.0180(3) 0.0166(3) 0.0010(2) -0.0011(2) -0.0015(2)
C3 0.0191(3) 0.0196(3) 0.0199(3) -0.0013(3) -0.0048(3) -0.0009(2)
O3 0.0193(3) 0.0265(3) 0.0174(3) 0.0101(2) 0.0025(2) 0.0022(2)
C4 0.0170(3) 0.0158(3) 0.0307(4) 0.0011(3) -0.0074(3) -0.0027(2)
C5 0.0135(3) 0.0152(3) 0.0306(4) 0.0056(3) -0.0018(3) -0.0025(2)
C6 0.0126(3) 0.0143(3) 0.0206(3) 0.0047(2) 0.0012(2) 0.0000(2)
C7 0.0124(2) 0.0130(2) 0.0108(2) 0.00124(19) 0.00018(19) 0.00078(18)
C8 0.0134(2) 0.0150(2) 0.0115(2) -0.00064(19) -0.00085(19) -0.00152(19)
C9 0.0149(3) 0.0129(2) 0.0107(2) -0.00145(19) 0.00132(19) -0.00229(19)
C10 0.0240(4) 0.0165(3) 0.0201(3) 0.0009(2) 0.0008(3) -0.0082(3)
C11 0.0201(3) 0.0141(3) 0.0177(3) 0.0036(2) 0.0005(2) 0.0038(2)
C12 0.0121(2) 0.0129(2) 0.0115(2) 0.00028(19) 0.00023(18) 0.00027(18)
C13 0.0139(3) 0.0137(2) 0.0161(3) 0.0020(2) 0.0017(2) 0.0006(2)
C14 0.0187(3) 0.0160(3) 0.0182(3) 0.0038(2) 0.0020(2) 0.0032(2)
C15 0.0163(3) 0.0219(3) 0.0175(3) 0.0028(2) -0.0003(2) 0.0046(2)
C16 0.0129(3) 0.0216(3) 0.0182(3) 0.0001(2) -0.0019(2) 0.0002(2)
C17 0.0143(3) 0.0146(3) 0.0147(3) -0.0003(2) 0.0002(2) -0.0017(2)
C18 0.0136(2) 0.0142(2) 0.0119(2) 0.00087(19) 0.00017(19) 0.00042(19)

loop_
_atom_type_symbol
_atom_type_description
_atom_type_scat_dispersion_real
_atom_type_scat_dispersion_imag
_atom_type_scat_source
C C 0.0033 0.0016 'International Tables Vol C Tables 4.2.6.8 and 6.1.1.4'
H H 0.0000 0.0000 'International Tables Vol C Tables 4.2.6.8 and 6.1.1.4'
N N 0.0061 0.0033 'International Tables Vol C Tables 4.2.6.8 and 6.1.1.4'
O O 0.0106 0.0060 'International Tables Vol C Tables 4.2.6.8 and 6.1.1.4'
Cl Cl 0.1484 0.1585 'International Tables Vol C Tables 4.2.6.8 and 6.1.1.4'

loop_
_geom_angle_atom_site_label_1
_geom_angle_atom_site_label_2
_geom_angle_atom_site_label_3
_geom_angle
_geom_angle_site_symmetry_1
_geom_angle_site_symmetry_3
_geom_angle_publ_flag
C7 N1 N2 108.67(5) . . ?
C7 N1 C1 124.03(6) . . ?
N2 N1 C1 118.70(6) . . ?
C2 C1 C6 120.77(7) . . ?
C2 C1 N1 120.13(6) . . ?
C6 C1 N1 119.10(7) . . ?
C18 O2 H2 110.2(10) . . ?
C9 N2 N1 107.03(5) . . ?
C9 N2 C11 124.11(6) . . ?
N1 N2 C11 118.15(6) . . ?
C3 C2 C1 119.58(7) . . ?
C3 C2 H2A 120.2 . . ?
C1 C2 H2A 120.2 . . ?
C2 C3 C4 120.02(8) . . ?
C2 C3 H3 120.0 . . ?
C4 C3 H3 120.0 . . ?
C5 C4 C3 120.02(7) . . ?
C5 C4 H4 120.0 . . ?
C3 C4 H4 120.0 . . ?
C6 C5 C4 120.56(7) . . ?
C6 C5 H5 119.7 . . ?
C4 C5 H5 119.7 . . ?
C5 C6 C1 119.05(8) . . ?
C5 C6 H6 120.5 . . ?
C1 C6 H6 120.5 . . ?
O1 C7 N1 121.65(6) . . ?
O1 C7 C8 132.33(7) . . ?
N1 C7 C8 105.98(6) . . ?
C9 C8 C7 107.56(6) . . ?
C9 C8 H8 126.2 . . ?
C7 C8 H8 126.2 . . ?
N2 C9 C8 110.23(6) . . ?
N2 C9 C10 120.14(7) . . ?
C8 C9 C10 129.62(7) . . ?
C9 C10 H10A 109.5 . . ?
C9 C10 H10B 109.5 . . ?
H10A C10 H10B 109.5 . . ?
C9 C10 H10C 109.5 . . ?
H10A C10 H10C 109.5 . . ?
H10B C10 H10C 109.5 . . ?
N2 C11 H11A 109.5 . . ?
N2 C11 H11B 109.5 . . ?
H11A C11 H11B 109.5 . . ?
N2 C11 H11C 109.5 . . ?
H11A C11 H11C 109.5 . . ?
H11B C11 H11C 109.5 . . ?
C13 C12 C17 117.98(6) . . ?
C13 C12 C18 119.16(6) . . ?
C17 C12 C18 122.85(6) . . ?
C14 C13 C12 121.49(7) . . ?
C14 C13 H13 119.3 . . ?
C12 C13 H13 119.3 . . ?
C15 C14 C13 119.42(7) . . ?
C15 C14 H14 120.3 . . ?
C13 C14 H14 120.3 . . ?
C14 C15 C16 120.26(7) . . ?
C14 C15 H15 119.9 . . ?
C16 C15 H15 119.9 . . ?
C17 C16 C15 119.69(7) . . ?
C17 C16 H16 120.2 . . ?
C15 C16 H16 120.2 . . ?
C16 C17 C12 121.13(7) . . ?
C16 C17 Cl1 117.05(6) . . ?
C12 C17 Cl1 121.80(6) . . ?
O3 C18 O2 124.34(7) . . ?
O3 C18 C12 123.27(7) . . ?
O2 C18 C12 112.34(6) . . ?

loop_
_geom_bond_atom_site_label_1
_geom_bond_atom_site_label_2
_geom_bond_distance
_geom_bond_site_symmetry_2
_geom_bond_publ_flag
Cl1 C17 1.7369(8) . ?
N1 C7 1.3957(9) . ?
N1 N2 1.3988(8) . ?
N1 C1 1.4194(9) . ?
O1 C7 1.2540(9) . ?
C1 C2 1.3944(11) . ?
C1 C6 1.3960(10) . ?
O2 C18 1.3203(9) . ?
O2 H2 0.976(18) . ?
N2 C9 1.3621(9) . ?
N2 C11 1.4605(10) . ?
C2 C3 1.3917(11) . ?
C2 H2A 0.9500 . ?
C3 C4 1.3923(13) . ?
C3 H3 0.9500 . ?
O3 C18 1.2132(9) . ?
C4 C5 1.3917(14) . ?
C4 H4 0.9500 . ?
C5 C6 1.3911(11) . ?
C5 H5 0.9500 . ?
C6 H6 0.9500 . ?
C7 C8 1.4219(10) . ?
C8 C9 1.3682(10) . ?
C8 H8 0.9500 . ?
C9 C10 1.4853(10) . ?
C10 H10A 0.9800 . ?
C10 H10B 0.9800 . ?
C10 H10C 0.9800 . ?
C11 H11A 0.9800 . ?
C11 H11B 0.9800 . ?
C11 H11C 0.9800 . ?
C12 C13 1.3980(10) . ?
C12 C17 1.3999(10) . ?
C12 C18 1.5004(9) . ?
C13 C14 1.3912(10) . ?
C13 H13 0.9500 . ?
C14 C15 1.3905(12) . ?
C14 H14 0.9500 . ?
C15 C16 1.3922(12) . ?
C15 H15 0.9500 . ?
C16 C17 1.3912(11) . ?
C16 H16 0.9500 . ?

loop_
_publcif_info_exptl_table_extra_item
sin_theta_over_lambda_max

loop_
_publcif_info_exptl_table_header_item
?
